data_2020469
loop_
_publ_author_name
'Seiler, Vanessa Kristina'
'H\"utzler, Wilhelm Maximilian'
'Bolte, Michael'

_publ_section_title
;
 Eight new crystal structures of 5-(hydroxymethyl)uracil, 5-carboxyuracil
 and 5-carboxy-2-thiouracil: insights into the hydrogen-bonded networks
 and the predominant conformations of the C5-bound residues
;
_journal_issue 5
_journal_name_full 'Acta Crystallographica Section C'
_journal_page_first 379
_journal_page_last 388
_journal_paper_doi 10.1107/S2053229616004861
_journal_volume 72
_journal_year 2016
_chemical_formula_iupac 'C5 H4 N2 O3 S, C3 H7 N O'
_chemical_formula_moiety 'C5 H4 N2 O3 S, C3 H7 N O'
_chemical_formula_sum 'C8 H11 N3 O4 S'
_chemical_formula_weight 245.26
_chemical_name_systematic
;
4-Oxo-2-sulfanylidene-1,2,3,4-tetrahydropyrimidine-5-carboxylic acid
dimethylformamide monosolvate
;
_space_group_crystal_system monoclinic
_space_group_IT_number 14
_space_group_name_Hall '-P 2ybc'
_space_group_name_H-M_alt 'P 1 21/c 1'
_symmetry_space_group_name_Hall '-P 2ybc'
_symmetry_space_group_name_H-M 'P 1 21/c 1'
_atom_sites_solution_hydrogens mixed
_audit_creation_method SHELXL-2014/7
_cell_angle_alpha 90
_cell_angle_beta 104.318(8)
_cell_angle_gamma 90
_cell_formula_units_Z 4
_cell_length_a 10.1742(10)
_cell_length_b 11.4616(12)
_cell_length_c 9.9715(11)
_cell_measurement_reflns_used 15516
_cell_measurement_temperature 173(2)
_cell_measurement_theta_max 26.09
_cell_measurement_theta_min 3.55
_cell_volume 1126.7(2)
_computing_cell_refinement
;
X-AREA (Stoe & Cie, 2001)
;
_computing_data_collection
;
X-AREA (Stoe & Cie, 2001)
;
_computing_data_reduction
;
X-AREA (Stoe & Cie, 2001)
;
_computing_molecular_graphics
;
Mercury (Macrae <i>et al.</i>,  2008) and XP in SHELXTL-Plus (Sheldrick,
2008)
;
_computing_publication_material
;
publCIF (Westrip, 2010)
;
_computing_structure_refinement
;
SHELXL2014 (Sheldrick, 2015)
;
_computing_structure_solution
;
SHELXS97 (Sheldrick, 2008)
;
_diffrn_ambient_temperature 173(2)
_diffrn_measured_fraction_theta_full 0.997
_diffrn_measured_fraction_theta_max 0.993
_diffrn_measurement_device_type 'Stoe IPDS II two-circle'
_diffrn_measurement_method \w
_diffrn_radiation_type MoK\a
_diffrn_radiation_wavelength 0.71073
_diffrn_reflns_av_R_equivalents 0.0445
_diffrn_reflns_limit_h_max 12
_diffrn_reflns_limit_h_min -11
_diffrn_reflns_limit_k_max 13
_diffrn_reflns_limit_k_min -14
_diffrn_reflns_limit_l_max 12
_diffrn_reflns_limit_l_min -12
_diffrn_reflns_number 8433
_diffrn_reflns_theta_full 25.000
_diffrn_reflns_theta_max 25.833
_diffrn_reflns_theta_min 3.555
_exptl_absorpt_coefficient_mu 0.291
_exptl_absorpt_correction_T_max 1.000
_exptl_absorpt_correction_T_min 0.499
_exptl_absorpt_correction_type multi-scan
_exptl_absorpt_process_details
;
(X-AREA; Stoe & Cie, 2001)
;
_exptl_crystal_colour colourless
_exptl_crystal_density_diffrn 1.446
_exptl_crystal_description block
_exptl_crystal_F_000 512
_exptl_crystal_size_max 0.400
_exptl_crystal_size_mid 0.300
_exptl_crystal_size_min 0.300
_refine_diff_density_max 0.273
_refine_diff_density_min -0.204
_refine_ls_extinction_method none
_refine_ls_goodness_of_fit_ref 1.079
_refine_ls_hydrogen_treatment mixed
_refine_ls_matrix_type full
_refine_ls_number_parameters 157
_refine_ls_number_reflns 2163
_refine_ls_number_restraints 3
_refine_ls_restrained_S_all 1.079
_refine_ls_R_factor_all 0.0490
_refine_ls_R_factor_gt 0.0363
_refine_ls_shift/su_max 0.001
_refine_ls_shift/su_mean 0.000
_refine_ls_structure_factor_coef Fsqd
_refine_ls_weighting_details 'w=1/[\s^2^(Fo^2^)+(0.0490P)^2^+0.2199P] where P=(Fo^2^+2Fc^2^)/3'
_refine_ls_weighting_scheme calc
_refine_ls_wR_factor_gt 0.0885
_refine_ls_wR_factor_ref 0.0932
_reflns_number_gt 1796
_reflns_number_total 2163
_reflns_threshold_expression 'I > 2\s(I)'
_cod_data_source_file eg3200sup1.cif
_cod_data_source_block V
_cod_depositor_comments 'Adding full bibliography for 2020465--2020472.cif.'
_cod_database_code 2020469
_cod_database_fobs_code 2020469
_shelx_space_group_comment
;
The symmetry employed for this shelxl refinement is uniquely defined
by the following loop, which should always be used as a source of
symmetry information in preference to the above space-group names.
They are only intended as comments.
;
_shelx_estimated_absorpt_t_min 0.892
_shelx_estimated_absorpt_t_max 0.918

loop_
_space_group_symop_operation_xyz
'x, y, z'
'-x, y+1/2, -z+1/2'
'-x, -y, -z'
'x, -y-1/2, z-1/2'

loop_
_atom_site_type_symbol
_atom_site_label
_atom_site_fract_x
_atom_site_fract_y
_atom_site_fract_z
_atom_site_U_iso_or_equiv
_atom_site_adp_type
_atom_site_calc_flag
_atom_site_occupancy
_atom_site_disorder_assembly
_atom_site_disorder_group
N N1A 0.12196(16) 0.62099(12) 0.62644(16) 0.0278(3) Uani d 1 . .
H H1A 0.103(2) 0.5523(15) 0.654(2) 0.033 Uiso d 1 . .
C C2A 0.21236(18) 0.62753(15) 0.54497(18) 0.0263(4) Uani d 1 . .
S S21A 0.27742(5) 0.50942(4) 0.49137(5) 0.03359(16) Uani d 1 . .
N N3A 0.24350(16) 0.73863(12) 0.51204(15) 0.0257(3) Uani d 1 . .
H H3A 0.3028(19) 0.7464(17) 0.461(2) 0.031 Uiso d 1 . .
C C4A 0.19450(18) 0.83982(14) 0.55586(17) 0.0251(4) Uani d 1 . .
O O41A 0.23399(14) 0.93613(10) 0.52405(14) 0.0328(3) Uani d 1 . .
C C5A 0.09886(18) 0.82528(14) 0.64013(17) 0.0252(4) Uani d 1 . .
C C51A 0.03890(18) 0.92657(14) 0.69386(19) 0.0271(4) Uani d 1 . .
O O51A -0.03996(14) 0.91647(10) 0.76718(14) 0.0336(3) Uani d 1 . .
O O52A 0.07515(14) 1.03106(10) 0.65730(14) 0.0316(3) Uani d 1 . .
H H52A 0.130(2) 1.0176(19) 0.612(2) 0.038 Uiso d 1 . .
C C6A 0.06725(19) 0.71524(14) 0.67164(18) 0.0262(4) Uani d 1 . .
H H6A 0.0047 0.7046 0.7272 0.031 Uiso calc 1 . .
N N1X 0.55873(16) 0.68861(13) 0.22344(16) 0.0296(3) Uani d 1 . .
C C11X 0.6186(3) 0.8005(2) 0.2065(3) 0.0550(7) Uani d 1 . .
H H1XA 0.5909 0.8241 0.1091 0.083 Uiso calc 0.55(3) A 1
H H1XB 0.7176 0.7944 0.2353 0.083 Uiso calc 0.55(3) A 1
H H1XC 0.5877 0.8590 0.2637 0.083 Uiso calc 0.55(3) A 1
H H1XD 0.6835 0.7911 0.1493 0.083 Uiso calc 0.45(3) A 2
H H1XE 0.5471 0.8551 0.1613 0.083 Uiso calc 0.45(3) A 2
H H1XF 0.6656 0.8313 0.2975 0.083 Uiso calc 0.45(3) A 2
C C12X 0.6001(2) 0.58867(17) 0.1524(2) 0.0372(5) Uani d 1 . .
H H2XA 0.5542 0.5182 0.1732 0.056 Uiso calc 1 . .
H H2XB 0.6986 0.5782 0.1842 0.056 Uiso calc 1 . .
H H2XC 0.5754 0.6026 0.0524 0.056 Uiso calc 1 . .
C C2X 0.46777(19) 0.67999(15) 0.29704(18) 0.0284(4) Uani d 1 . .
H H2X 0.4322 0.6047 0.3070 0.034 Uiso calc 1 . .
O O21X 0.42527(15) 0.76303(11) 0.35421(14) 0.0370(3) Uani d 1 . .

loop_
_atom_site_aniso_label
_atom_site_aniso_U_11
_atom_site_aniso_U_22
_atom_site_aniso_U_33
_atom_site_aniso_U_12
_atom_site_aniso_U_13
_atom_site_aniso_U_23
N1A 0.0346(9) 0.0204(7) 0.0335(8) 0.0003(6) 0.0180(7) 0.0020(6)
C2A 0.0293(9) 0.0243(8) 0.0264(9) 0.0008(7) 0.0089(7) 0.0002(6)
S21A 0.0438(3) 0.0244(2) 0.0384(3) 0.00722(19) 0.0212(2) -0.00143(17)
N3A 0.0290(8) 0.0240(7) 0.0290(8) 0.0007(6) 0.0163(6) 0.0011(6)
C4A 0.0261(9) 0.0240(8) 0.0264(9) 0.0013(7) 0.0089(7) 0.0014(6)
O41A 0.0378(8) 0.0233(6) 0.0433(7) -0.0016(5) 0.0217(6) 0.0041(5)
C5A 0.0263(9) 0.0242(8) 0.0274(9) 0.0011(7) 0.0109(7) -0.0003(6)
C51A 0.0268(9) 0.0230(8) 0.0328(10) 0.0024(7) 0.0096(8) -0.0013(7)
O51A 0.0348(7) 0.0278(6) 0.0446(8) 0.0017(5) 0.0220(6) -0.0047(5)
O52A 0.0388(8) 0.0208(6) 0.0400(7) 0.0012(5) 0.0187(6) 0.0003(5)
C6A 0.0280(9) 0.0255(8) 0.0287(9) 0.0019(7) 0.0137(7) -0.0002(7)
N1X 0.0313(9) 0.0272(7) 0.0348(8) -0.0001(6) 0.0166(7) -0.0001(6)
C11X 0.0659(17) 0.0409(11) 0.0741(16) -0.0173(11) 0.0474(14) -0.0096(11)
C12X 0.0443(12) 0.0358(10) 0.0360(10) 0.0070(9) 0.0181(9) -0.0025(8)
C2X 0.0291(9) 0.0281(9) 0.0294(9) -0.0006(7) 0.0099(8) 0.0017(7)
O21X 0.0416(8) 0.0349(7) 0.0423(8) 0.0016(6) 0.0250(7) -0.0018(6)

loop_
_atom_type_symbol
_atom_type_description
_atom_type_scat_dispersion_real
_atom_type_scat_dispersion_imag
_atom_type_scat_source
C C 0.0033 0.0016 'International Tables Vol C Tables 4.2.6.8 and 6.1.1.4'
H H 0.0000 0.0000 'International Tables Vol C Tables 4.2.6.8 and 6.1.1.4'
N N 0.0061 0.0033 'International Tables Vol C Tables 4.2.6.8 and 6.1.1.4'
O O 0.0106 0.0060 'International Tables Vol C Tables 4.2.6.8 and 6.1.1.4'
S S 0.1246 0.1234 'International Tables Vol C Tables 4.2.6.8 and 6.1.1.4'

loop_
_geom_angle_atom_site_label_1
_geom_angle_atom_site_label_2
_geom_angle_atom_site_label_3
_geom_angle
C6A N1A C2A 123.30(15)
C6A N1A H1A 118.4(14)
C2A N1A H1A 118.2(14)
N1A C2A N3A 114.90(15)
N1A C2A S21A 121.85(13)
N3A C2A S21A 123.25(13)
C2A N3A C4A 125.69(15)
C2A N3A H3A 117.6(13)
C4A N3A H3A 116.7(13)
O41A C4A N3A 120.17(16)
O41A C4A C5A 123.93(15)
N3A C4A C5A 115.90(14)
C6A C5A C4A 118.31(15)
C6A C5A C51A 120.33(15)
C4A C5A C51A 121.34(15)
O51A C51A O52A 121.25(15)
O51A C51A C5A 122.51(15)
O52A C51A C5A 116.24(15)
C51A O52A H52A 104.9(16)
N1A C6A C5A 121.88(16)
N1A C6A H6A 119.1
C5A C6A H6A 119.1
C2X N1X C11X 120.29(16)
C2X N1X C12X 122.44(15)
C11X N1X C12X 117.25(15)
N1X C11X H1XA 109.5
N1X C11X H1XB 109.5
H1XA C11X H1XB 109.5
N1X C11X H1XC 109.5
H1XA C11X H1XC 109.5
H1XB C11X H1XC 109.5
N1X C11X H1XD 109.5
N1X C11X H1XE 109.5
H1XD C11X H1XE 109.5
N1X C11X H1XF 109.5
H1XD C11X H1XF 109.5
H1XE C11X H1XF 109.5
N1X C12X H2XA 109.5
N1X C12X H2XB 109.5
H2XA C12X H2XB 109.5
N1X C12X H2XC 109.5
H2XA C12X H2XC 109.5
H2XB C12X H2XC 109.5
O21X C2X N1X 124.76(17)
O21X C2X H2X 117.6
N1X C2X H2X 117.6

loop_
_geom_bond_atom_site_label_1
_geom_bond_atom_site_label_2
_geom_bond_distance
N1A C6A 1.343(2)
N1A C2A 1.372(2)
N1A H1A 0.872(16)
C2A N3A 1.372(2)
C2A S21A 1.6526(17)
N3A C4A 1.376(2)
N3A H3A 0.881(16)
C4A O41A 1.242(2)
C4A C5A 1.444(2)
C5A C6A 1.358(2)
C5A C51A 1.473(2)
C51A O51A 1.217(2)
C51A O52A 1.330(2)
O52A H52A 0.819(16)
C6A H6A 0.9500
N1X C2X 1.319(2)
N1X C11X 1.448(3)
N1X C12X 1.462(2)
C11X H1XA 0.9800
C11X H1XB 0.9800
C11X H1XC 0.9800
C11X H1XD 0.9800
C11X H1XE 0.9800
C11X H1XF 0.9800
C12X H2XA 0.9800
C12X H2XB 0.9800
C12X H2XC 0.9800
C2X O21X 1.241(2)
C2X H2X 0.9500

loop_
_geom_hbond_atom_site_label_D
_geom_hbond_atom_site_label_H
_geom_hbond_atom_site_label_A
_geom_hbond_site_symmetry_A
_geom_hbond_distance_DH
_geom_hbond_distance_HA
_geom_hbond_distance_DA
_geom_hbond_angle_DHA
N1A H1A O51A 2_546 0.872(16) 1.922(16) 2.7846(19) 169(2)
N3A H3A O21X . 0.881(16) 1.842(16) 2.723(2) 179(2)
O52A H52A O41A . 0.819(16) 1.791(17) 2.5735(18) 159(2)
C6A H6A O52A 2_546 0.95 2.53 3.269(2) 134.7

loop_
_geom_torsion_atom_site_label_1
_geom_torsion_atom_site_label_2
_geom_torsion_atom_site_label_3
_geom_torsion_atom_site_label_4
_geom_torsion
C6A N1A C2A N3A -0.1(3)
C6A N1A C2A S21A -179.97(14)
N1A C2A N3A C4A 1.4(3)
S21A C2A N3A C4A -178.68(14)
C2A N3A C4A O41A 177.08(17)
C2A N3A C4A C5A -2.1(3)
O41A C4A C5A C6A -177.76(17)
N3A C4A C5A C6A 1.3(2)
O41A C4A C5A C51A 0.8(3)
N3A C4A C5A C51A 179.92(16)
C6A C5A C51A O51A -0.1(3)
C4A C5A C51A O51A -178.61(17)
C6A C5A C51A O52A -179.74(16)
C4A C5A C51A O52A 1.7(2)
C2A N1A C6A C5A -0.5(3)
C4A C5A C6A N1A -0.2(3)
C51A C5A C6A N1A -178.78(16)
C11X N1X C2X O21X 1.1(3)
C12X N1X C2X O21X -176.82(18)
